data_4320221
loop_
_publ_author_name
'Valery R. Polyakov'
'Marian Czerwinski'

_publ_section_title
;
 Hydrogen-Bonding in Ethanol Adducts to
 Bis(3-R-penta-2,4-dionato)Nickel(II) Species
;
_journal_name_full 'Inorganic Chemistry'
_journal_page_first 4798
_journal_page_last 4802
_journal_paper_doi 10.1021/ic991284v
_journal_volume 40
_journal_year 2001
_chemical_formula_sum 'C26 H34 Ni O6'
_chemical_formula_weight 501.24
_chemical_name_common 'Compound 3'
_chemical_name_systematic
;
 ?
;
_space_group_IT_number 15
_symmetry_cell_setting monoclinic
_symmetry_Int_Tables_number 15
_symmetry_space_group_name_Hall '-C 2yc'
_symmetry_space_group_name_H-M 'C 1 2/c 1'
_atom_sites_solution_hydrogens geom
_atom_sites_solution_primary direct
_atom_sites_solution_secondary difmap
_audit_creation_method SHELXL
_cell_angle_alpha 90.00
_cell_angle_beta 117.410(7)
_cell_angle_gamma 90.00
_cell_formula_units_Z 4
_cell_length_a 27.3990(10)
_cell_length_b 5.3490(10)
_cell_length_c 19.827(2)
_cell_measurement_reflns_used 25
_cell_measurement_temperature 293(2)
_cell_measurement_theta_max 41.4
_cell_measurement_theta_min 14
_cell_volume 2579.6(6)
_computing_structure_refinement 'SHELXL-93 (Sheldrick, 1993)'
_computing_structure_solution 'SHELXS-86 (Sheldrick, 1990)'
_diffrn_ambient_temperature 293(2)
_diffrn_radiation_monochromator graphite
_diffrn_radiation_source 'fine-focus sealed tube'
_diffrn_radiation_type CuK\a
_diffrn_radiation_wavelength 1.54178
_diffrn_reflns_av_R_equivalents 0.0278
_diffrn_reflns_av_sigmaI/netI 0.2334
_diffrn_reflns_limit_h_max 30
_diffrn_reflns_limit_h_min -34
_diffrn_reflns_limit_k_max 6
_diffrn_reflns_limit_k_min 0
_diffrn_reflns_limit_l_max 24
_diffrn_reflns_limit_l_min 0
_diffrn_reflns_number 2675
_diffrn_reflns_theta_max 74.77
_diffrn_reflns_theta_min 3.63
_exptl_absorpt_coefficient_mu 1.387
_exptl_crystal_colour green
_exptl_crystal_density_diffrn 1.291
_exptl_crystal_F_000 1064
_exptl_crystal_size_max 0.53
_exptl_crystal_size_mid 0.21
_exptl_crystal_size_min 0.11
_refine_diff_density_max 0.512
_refine_diff_density_min -0.423
_refine_diff_density_rms 0.061
_refine_ls_extinction_method none
_refine_ls_goodness_of_fit_all 1.070
_refine_ls_goodness_of_fit_obs 1.138
_refine_ls_matrix_type full
_refine_ls_number_parameters 219
_refine_ls_number_reflns 2596
_refine_ls_number_restraints 0
_refine_ls_restrained_S_all 1.070
_refine_ls_restrained_S_obs 1.138
_refine_ls_R_factor_all 0.0593
_refine_ls_R_factor_obs 0.0494
_refine_ls_shift/esd_max -0.460
_refine_ls_shift/esd_mean 0.033
_refine_ls_structure_factor_coef Fsqd
_refine_ls_weighting_details 'w=1/[\s^2^(Fo^2^)+(0.0841P)^2^+1.6983P] where P=(Fo^2^+2Fc^2^)/3'
_refine_ls_weighting_scheme calc
_refine_ls_wR_factor_all 0.1482
_refine_ls_wR_factor_obs 0.1418
_reflns_number_observed 2141
_reflns_number_total 2596
_reflns_observed_criterion >2sigma(I)
_cod_data_source_file ic991284v_3.cif
_cod_data_source_block 2141
_cod_depositor_comments
;
The following automatic conversions were performed:

'_refine_ls_weighting_scheme' value 'calc
w=1/[\s^2^(Fo^2^)+(0.0841P)^2^+1.6983P] where P=(Fo^2^+2Fc^2^)/3' was
changed to 'calc'. New tag '_refine_ls_weighting_details' was
created. The value of the new tag was set to
'w=1/[\s^2^(Fo^2^)+(0.0841P)^2^+1.6983P] where P=(Fo^2^+2Fc^2^)/3'.

Automatic conversion script
Id: cif_fix_values 3143 2015-03-26 13:38:13Z robertas 

The following automatic conversions were performed:
data name '_symmetry_name_int_tables_number' replaced with
'_symmetry_Int_Tables_number' as specified in the replacement file
'/home/antanas/src/cod-tools/trunk/data/replacement-values/replacement_tags.lst'.

Automatic conversion script
Id: cif_correct_tags 4998 2017-03-02 13:24:31Z antanas 
;
_cod_database_code 4320221

loop_
_symmetry_equiv_pos_as_xyz
'x, y, z'
'-x, y, -z+1/2'
'x+1/2, y+1/2, z'
'-x+1/2, y+1/2, -z+1/2'
'-x, -y, -z'
'x, -y, z-1/2'
'-x+1/2, -y+1/2, -z'
'x+1/2, -y+1/2, z-1/2'

loop_
_atom_site_aniso_label
_atom_site_aniso_U_11
_atom_site_aniso_U_22
_atom_site_aniso_U_33
_atom_site_aniso_U_23
_atom_site_aniso_U_13
_atom_site_aniso_U_12
Ni1 0.0498(3) 0.0368(3) 0.0369(3) 0.0025(2) 0.0114(2) -0.0076(2)
O1 0.0541(9) 0.0507(10) 0.0419(8) 0.0065(7) 0.0129(7) -0.0088(7)
O2 0.0569(9) 0.0451(9) 0.0446(9) 0.0032(7) 0.0115(7) -0.0118(7)
O3 0.0739(12) 0.0420(10) 0.0715(12) 0.0100(9) 0.0396(10) 0.0039(9)
C1 0.080(2) 0.083(2) 0.0500(15) 0.019(2) 0.0198(15) -0.012(2)
C2 0.0549(13) 0.0447(13) 0.0375(10) 0.0035(9) 0.0141(10) 0.0020(10)
C3 0.0530(12) 0.0461(14) 0.0391(11) -0.0030(9) 0.0096(10) -0.0004(10)
C4 0.0519(12) 0.0401(12) 0.0475(12) -0.0040(10) 0.0114(10) -0.0051(10)
C5 0.062(2) 0.068(2) 0.080(2) 0.006(2) 0.007(2) -0.023(2)
C6 0.0562(13) 0.0476(14) 0.0437(12) -0.0033(10) 0.0083(11) 0.0023(11)
C7 0.087(2) 0.081(2) 0.056(2) -0.013(2) 0.007(2) 0.023(2)
C8 0.099(3) 0.106(3) 0.054(2) -0.024(2) 0.004(2) 0.015(2)
C9 0.071(2) 0.099(3) 0.052(2) -0.006(2) -0.0042(14) 0.005(2)
C10 0.077(2) 0.125(4) 0.079(2) -0.020(2) -0.007(2) 0.042(3)
C11 0.081(2) 0.100(3) 0.061(2) -0.022(2) 0.003(2) 0.030(2)
C12 0.083(2) 0.059(2) 0.073(2) -0.0071(15) 0.042(2) -0.007(2)
C13 0.100(3) 0.102(3) 0.113(3) -0.018(3) 0.065(3) -0.031(3)

loop_
_atom_site_label
_atom_site_type_symbol
_atom_site_fract_x
_atom_site_fract_y
_atom_site_fract_z
_atom_site_U_iso_or_equiv
_atom_site_thermal_displace_type
_atom_site_occupancy
_atom_site_calc_flag
_atom_site_refinement_flags
_atom_site_disorder_group
Ni1 Ni 0.2500 0.2500 0.0000 0.0445(2) Uani 1 d S .
O1 O 0.25991(7) 0.1067(3) 0.09742(9) 0.0525(4) Uani 1 d . .
O2 O 0.31529(7) 0.4681(3) 0.05824(9) 0.0535(4) Uani 1 d . .
O3 O 0.19800(9) 0.5443(4) 0.00248(12) 0.0601(5) Uani 1 d . .
C1 C 0.2965(2) -0.0322(8) 0.2219(2) 0.0749(9) Uani 1 d . .
C2 C 0.30088(10) 0.1277(5) 0.16203(12) 0.0485(5) Uani 1 d . .
C3 C 0.34730(11) 0.2796(5) 0.18021(14) 0.0506(6) Uani 1 d . .
C4 C 0.35162(10) 0.4394(5) 0.12690(14) 0.0510(6) Uani 1 d . .
C5 C 0.4022(2) 0.5974(7) 0.1482(2) 0.0797(11) Uani 1 d . .
C6 C 0.39383(11) 0.2732(5) 0.26009(14) 0.0549(6) Uani 1 d . .
C7 C 0.3896(2) 0.3967(7) 0.3185(2) 0.0851(11) Uani 1 d . .
C8 C 0.4322(2) 0.3865(9) 0.3928(2) 0.0983(14) Uani 1 d . .
C9 C 0.47869(15) 0.2531(7) 0.4086(2) 0.0863(11) Uani 1 d . .
C10 C 0.4818(2) 0.1270(11) 0.3536(3) 0.110(2) Uani 1 d . .
C11 C 0.4402(2) 0.1380(8) 0.2792(2) 0.0921(12) Uani 1 d . .
C12 C 0.1792(2) 0.5702(7) 0.0583(2) 0.0692(8) Uani 1 d . .
C13 C 0.1361(2) 0.3893(10) 0.0456(3) 0.0986(13) Uani 1 d . .
H3O H 0.2045(17) 0.6772(88) -0.0101(25) 0.102(14) Uiso 1 d . .
H1 H 0.2897(27) 0.0660(150) 0.2606(44) 0.211(32) Uiso 1 d . .
H1' H 0.2594(29) -0.1291(146) 0.1985(36) 0.179(23) Uiso 1 d . .
H1" H 0.3277(20) -0.0929(101) 0.2576(30) 0.128(17) Uiso 1 d . .
H5 H 0.4202(24) 0.5509(122) 0.1245(36) 0.162(28) Uiso 1 d . .
H5' H 0.3890(18) 0.7815(88) 0.1269(26) 0.111(15) Uiso 1 d . .
H5" H 0.4337(17) 0.5579(72) 0.1991(25) 0.097(12) Uiso 1 d . .
H7 H 0.3621(30) 0.5363(140) 0.2975(41) 0.215(29) Uiso 1 d . .
H8 H 0.4162(17) 0.4740(89) 0.4248(25) 0.116(15) Uiso 1 d . .
H9 H 0.5128(20) 0.2207(78) 0.4653(29) 0.118(16) Uiso 1 d . .
H10 H 0.5058(25) 0.0524(123) 0.3588(35) 0.171(27) Uiso 1 d . .
H11 H 0.4440(14) 0.0508(70) 0.2343(21) 0.088(11) Uiso 1 d . .
H12 H 0.2092(16) 0.5291(73) 0.1109(24) 0.093(12) Uiso 1 d . .
H12' H 0.1666(15) 0.7414(66) 0.0550(22) 0.076(11) Uiso 1 d . .
H13 H 0.1553(23) 0.1713(125) 0.0491(32) 0.168(22) Uiso 1 d . .
H13' H 0.1111(22) 0.4888(109) -0.0066(33) 0.154(22) Uiso 1 d . .
H13" H 0.1146(19) 0.4418(91) 0.0791(27) 0.124(16) Uiso 1 d . .

loop_
_atom_type_symbol
_atom_type_description
_atom_type_scat_dispersion_real
_atom_type_scat_dispersion_imag
_atom_type_scat_source
C C 0.0181 0.0091 'International Tables Vol C Tables 4.2.6.8 and 6.1.1.4'
H H 0.0000 0.0000 'International Tables Vol C Tables 4.2.6.8 and 6.1.1.4'
O O 0.0492 0.0322 'International Tables Vol C Tables 4.2.6.8 and 6.1.1.4'
Ni Ni -3.0029 0.5091 'International Tables Vol C Tables 4.2.6.8 and 6.1.1.4'

loop_
_geom_angle_atom_site_label_1
_geom_angle_atom_site_label_2
_geom_angle_atom_site_label_3
_geom_angle
_geom_angle_site_symmetry_1
_geom_angle_site_symmetry_3
_geom_angle_publ_flag
O1 Ni1 O1 180.0 7 . ?
O1 Ni1 O2 88.75(7) 7 7 ?
O1 Ni1 O2 91.25(7) . 7 ?
O1 Ni1 O2 91.25(7) 7 . ?
O1 Ni1 O2 88.75(7) . . ?
O2 Ni1 O2 180.0 7 . ?
O1 Ni1 O3 86.78(8) 7 . ?
O1 Ni1 O3 93.22(8) . . ?
O2 Ni1 O3 90.82(8) 7 . ?
O2 Ni1 O3 89.18(8) . . ?
O1 Ni1 O3 93.22(8) 7 7 ?
O1 Ni1 O3 86.78(8) . 7 ?
O2 Ni1 O3 89.18(8) 7 7 ?
O2 Ni1 O3 90.82(8) . 7 ?
O3 Ni1 O3 180.0 . 7 ?
C2 O1 Ni1 128.0(2) . . ?
C4 O2 Ni1 126.8(2) . . ?
C4 O2 H3O 120.8(12) . 7_565 ?
Ni1 O2 H3O 107.0(12) . 7_565 ?
C12 O3 Ni1 124.9(2) . . ?
C12 O3 O2 102.7(2) . 7_565 ?
Ni1 O3 O2 128.77(9) . 7_565 ?
C12 O3 H3O 111.5(33) . . ?
Ni1 O3 H3O 113.6(32) . . ?
O2 O3 H3O 18.3(31) 7_565 . ?
C2 C1 H1 114.2(42) . . ?
C2 C1 H1' 110.3(35) . . ?
H1 C1 H1' 96.5(45) . . ?
C2 C1 H1" 116.0(32) . . ?
H1 C1 H1" 91.8(44) . . ?
H1' C1 H1" 124.1(45) . . ?
O1 C2 C3 126.0(2) . . ?
O1 C2 C1 113.1(2) . . ?
C3 C2 C1 120.9(2) . . ?
C4 C3 C2 122.5(2) . . ?
C4 C3 C6 118.7(2) . . ?
C2 C3 C6 118.8(2) . . ?
O2 C4 C3 125.6(2) . . ?
O2 C4 C5 113.4(2) . . ?
C3 C4 C5 121.0(2) . . ?
C4 C5 H5 111.7(42) . . ?
C4 C5 H5' 107.7(24) . . ?
H5 C5 H5' 103.1(50) . . ?
C4 C5 H5" 114.6(22) . . ?
H5 C5 H5" 92.7(43) . . ?
H5' C5 H5" 124.8(33) . . ?
C11 C6 C7 116.7(3) . . ?
C11 C6 C3 122.4(3) . . ?
C7 C6 C3 120.8(3) . . ?
C6 C7 C8 120.9(4) . . ?
C6 C7 H7 110.1(41) . . ?
C8 C7 H7 124.7(42) . . ?
C9 C8 C7 120.0(4) . . ?
C9 C8 H8 135.3(24) . . ?
C7 C8 H8 104.2(24) . . ?
C10 C9 C8 119.2(3) . . ?
C10 C9 H9 114.7(24) . . ?
C8 C9 H9 125.7(25) . . ?
C9 C10 C11 121.5(4) . . ?
C9 C10 H10 123.7(50) . . ?
C11 C10 H10 114.6(51) . . ?
C6 C11 C10 121.6(4) . . ?
C6 C11 H11 116.4(20) . . ?
C10 C11 H11 121.9(20) . . ?
O3 C12 C13 110.8(3) . . ?
O3 C12 H12 111.5(21) . . ?
C13 C12 H12 104.1(22) . . ?
O3 C12 H12' 106.4(23) . . ?
C13 C12 H12' 112.4(22) . . ?
H12 C12 H12' 111.7(32) . . ?
C12 C13 H13 108.6(27) . . ?
C12 C13 H13' 86.9(30) . . ?
H13 C13 H13' 124.6(43) . . ?
C12 C13 H13" 109.9(25) . . ?
H13 C13 H13" 121.5(38) . . ?
H13' C13 H13" 99.9(37) . . ?

loop_
_geom_bond_atom_site_label_1
_geom_bond_atom_site_label_2
_geom_bond_distance
_geom_bond_site_symmetry_2
_geom_bond_publ_flag
Ni1 O1 1.977(2) 7 ?
Ni1 O1 1.977(2) . ?
Ni1 O2 1.998(2) 7 ?
Ni1 O2 1.998(2) . ?
Ni1 O3 2.139(2) . ?
Ni1 O3 2.139(2) 7 ?
O1 C2 1.261(3) . ?
O2 C4 1.273(3) . ?
O2 H3O 2.08(5) 7_565 ?
O3 C12 1.427(4) . ?
O3 O2 2.825(3) 7_565 ?
O3 H3O 0.80(4) . ?
C1 C2 1.513(4) . ?
C1 H1 1.02(9) . ?
C1 H1' 1.04(7) . ?
C1 H1" 0.88(5) . ?
C2 C3 1.409(4) . ?
C3 C4 1.406(4) . ?
C3 C6 1.509(3) . ?
C4 C5 1.509(4) . ?
C5 H5 0.86(6) . ?
C5 H5' 1.07(5) . ?
C5 H5" 1.00(4) . ?
C6 C11 1.356(4) . ?
C6 C7 1.384(4) . ?
C7 C8 1.398(4) . ?
C7 H7 1.00(7) . ?
C8 C9 1.365(6) . ?
C8 H8 1.03(4) . ?
C9 C10 1.319(6) . ?
C9 H9 1.10(5) . ?
C10 C11 1.389(5) . ?
C10 H10 0.73(6) . ?
C11 H11 1.05(4) . ?
C12 C13 1.456(5) . ?
C12 H12 1.01(4) . ?
C12 H12' 0.97(3) . ?
C13 H13 1.27(6) . ?
C13 H13' 1.08(6) . ?
C13 H13" 1.11(5) . ?
